data_7243317
loop_
_publ_author_name
'Peloquin, Andrew J.'
'McMillen, Colin D.'
'Pennington, William T.'

_publ_section_title
;
 One dimensional halogen bond design: Br&#x22EF;N versus I&#x22EF;N with
 fluoroarenes
;
_journal_issue 35
_journal_name_full CrystEngComm
_journal_page_first 6098
_journal_page_last 6106
_journal_paper_doi 10.1039/D1CE00864A
_journal_volume 23
_journal_year 2021
_chemical_formula_moiety 'Br2 C12 F8, C8 H12 N2'
_chemical_formula_sum 'C20 H12 Br2 F8 N2'
_chemical_formula_weight 592.126
_space_group_crystal_system monoclinic
_space_group_IT_number 15
_space_group_name_Hall '-C 2yc'
_space_group_name_H-M_alt 'C 1 2/c 1'
_symmetry_Int_Tables_number 15
_atom_sites_solution_primary dual
_audit_creation_date 2021-05-25
_audit_creation_method
;
Olex2 1.3
(compiled 2020.11.12 svn.r5f609507 for OlexSys, GUI svn.r6272)
;
_audit_update_record
;
2021-06-27 deposited with the CCDC.	2021-08-02 downloaded from the CCDC.
;
_cell_angle_alpha 90
_cell_angle_beta 102.784(3)
_cell_angle_gamma 90
_cell_formula_units_Z 4
_cell_length_a 13.3837(9)
_cell_length_b 13.8699(10)
_cell_length_c 11.1754(8)
_cell_measurement_reflns_used 9920
_cell_measurement_temperature 100.0
_cell_measurement_theta_max 29.60
_cell_measurement_theta_min 2.61
_cell_volume 2023.1(2)
_computing_cell_refinement 'Bruker SAINT'
_computing_data_collection 'Bruker APEX3'
_computing_data_reduction 'Bruker SAINT'
_computing_molecular_graphics 'Olex2 1.3 (Dolomanov et al., 2009)'
_computing_publication_material 'Olex2 1.3 (Dolomanov et al., 2009)'
_computing_structure_refinement 'SHELXL-2016/6 (Sheldrick, 2016)'
_computing_structure_solution 'SHELXT 2014/5 (Sheldrick, 2014)'
_diffrn_ambient_temperature 100.0
_diffrn_measured_fraction_theta_full 0.9907
_diffrn_measured_fraction_theta_max 0.9927
_diffrn_measurement_device_type 'Bruker D8 Quest Photon 100'
_diffrn_measurement_method '\f and \w scans'
_diffrn_radiation_type MoK\a
_diffrn_radiation_wavelength 0.71073
_diffrn_reflns_av_R_equivalents 0.0268
_diffrn_reflns_av_unetI/netI 0.0155
_diffrn_reflns_Laue_measured_fraction_full 0.9907
_diffrn_reflns_Laue_measured_fraction_max 0.9927
_diffrn_reflns_limit_h_max 15
_diffrn_reflns_limit_h_min -17
_diffrn_reflns_limit_k_max 18
_diffrn_reflns_limit_k_min -18
_diffrn_reflns_limit_l_max 14
_diffrn_reflns_limit_l_min -14
_diffrn_reflns_number 16444
_diffrn_reflns_point_group_measured_fraction_full 0.9907
_diffrn_reflns_point_group_measured_fraction_max 0.9927
_diffrn_reflns_theta_full 25.2417
_diffrn_reflns_theta_max 27.48
_diffrn_reflns_theta_min 2.14
_diffrn_source 'fine focus sealed tube'
_diffrn_source_current 1.0
_diffrn_source_power 0.05
_diffrn_source_voltage 50.0
_diffrn_standards_number 0
_exptl_absorpt_coefficient_mu 4.090
_exptl_absorpt_correction_T_max 0.7459
_exptl_absorpt_correction_T_min 0.6298
_exptl_absorpt_correction_type multi-scan
_exptl_absorpt_process_details
;
SADABS-2014/5 (Bruker,2014/5) was used for absorption correction.
wR2(int) was 0.0564 before and 0.0409 after correction.
The Ratio of minimum to maximum transmission is 0.8443.
The \l/2 correction factor is Not present.
;
_exptl_crystal_colour colourless
_exptl_crystal_colour_primary colourless
_exptl_crystal_density_diffrn 1.944
_exptl_crystal_density_meas ?
_exptl_crystal_density_method 'not measured'
_exptl_crystal_description block
_exptl_crystal_F_000 1151.203
_exptl_crystal_size_max 0.198
_exptl_crystal_size_mid 0.147
_exptl_crystal_size_min 0.122
_exptl_transmission_factor_max 'not measured'
_exptl_transmission_factor_min 'not measured'
_refine_diff_density_max 0.4013
_refine_diff_density_min -0.2559
_refine_diff_density_rms 0.0575
_refine_ls_d_res_high 0.7700
_refine_ls_d_res_low 9.5051
_refine_ls_goodness_of_fit_ref 1.0309
_refine_ls_hydrogen_treatment constr
_refine_ls_matrix_type full
_refine_ls_number_constraints 8
_refine_ls_number_parameters 147
_refine_ls_number_reflns 2309
_refine_ls_number_restraints 0
_refine_ls_restrained_S_all 1.0309
_refine_ls_R_factor_all 0.0179
_refine_ls_R_factor_gt 0.0162
_refine_ls_shift/su_max 0.0006
_refine_ls_shift/su_mean 0.0000
_refine_ls_structure_factor_coef Fsqd
_refine_ls_weighting_details 'w=1/[\s^2^(Fo^2^)+(0.0174P)^2^+2.8435P] where P=(Fo^2^+2Fc^2^)/3'
_refine_ls_weighting_scheme calc
_refine_ls_wR_factor_gt 0.0412
_refine_ls_wR_factor_ref 0.0421
_reflns_Friedel_coverage 0.0
_reflns_limit_h_max 16
_reflns_limit_h_min -17
_reflns_limit_k_max 18
_reflns_limit_k_min 0
_reflns_limit_l_max 14
_reflns_limit_l_min 0
_reflns_number_gt 2160
_reflns_number_total 2309
_reflns_threshold_expression I>=2u(I)
_cod_data_source_file d1ce00864a2.cif
_cod_data_source_block Br2F8bph_Me4pyrZ
_cod_depositor_comments
;
The following automatic conversions were performed:

data item '_exptl_crystal_density_meas' value 'not measured' was
changed to '?' -- the value is perceived as not measured.

Automatic conversion script
Id: cif_fix_values 7556 2019-12-06 15:28:31Z antanas 

 Adding full bibliography for 7243307--7243335.cif.
;
_cod_original_cell_volume 2023.1(3)
_cod_database_code 7243317
_olex2_refinement_description
;
;
_olex2_submission_special_instructions 'No special instructions were received'

loop_
_space_group_symop_id
_space_group_symop_operation_xyz
1 x,y,z
2 -x,y,-z+1/2
3 -x,-y,-z
4 x,-y,z-1/2
5 x+1/2,y+1/2,z
6 -x+1/2,y+1/2,-z+1/2
7 -x+1/2,-y+1/2,-z
8 x+1/2,-y+1/2,z-1/2

loop_
_atom_site_label
_atom_site_type_symbol
_atom_site_fract_x
_atom_site_fract_y
_atom_site_fract_z
_atom_site_U_iso_or_equiv
_atom_site_adp_type
_atom_site_occupancy
_atom_site_refinement_flags_posn
Br1 Br 0.582965(10) 0.727061(10) 0.630644(12) 0.01665(5) Uani 1.000000 .
F3 F 0.93755(6) 0.58006(6) 0.83231(8) 0.01809(17) Uani 1.000000 .
F2 F 0.93460(6) 0.88346(6) 0.64012(8) 0.01704(17) Uani 1.000000 .
F4 F 0.73338(6) 0.57548(6) 0.77199(8) 0.01849(18) Uani 1.000000 .
F1 F 0.73071(6) 0.88081(6) 0.58331(8) 0.02024(18) Uani 1.000000 .
N1 N 0.35615(9) 0.74461(8) 0.53550(11) 0.0136(2) Uani 1.000000 .
C4 C 0.94325(10) 0.73077(10) 0.73567(13) 0.0130(3) Uani 1.000000 .
C7 C 0.30086(10) 0.66834(10) 0.48525(12) 0.0131(3) Uani 1.000000 .
C1 C 0.72655(10) 0.72787(10) 0.67540(13) 0.0143(3) Uani 1.000000 .
C9 C 0.30642(10) 0.82617(10) 0.55046(12) 0.0134(3) Uani 1.000000 .
C2 C 0.78091(11) 0.80562(10) 0.64464(13) 0.0143(3) Uani 1.000000 .
C3 C 0.88664(10) 0.80691(10) 0.67404(13) 0.0137(3) Uani 1.000000 .
C8 C 0.35753(11) 0.57741(10) 0.46982(14) 0.0179(3) Uani 1.000000 .
C5 C 0.88781(11) 0.65395(10) 0.76816(12) 0.0137(3) Uani 1.000000 .
C10 C 0.36962(11) 0.91096(10) 0.60721(14) 0.0192(3) Uani 1.000000 .
C6 C 0.78192(11) 0.65212(10) 0.73847(13) 0.0142(3) Uani 1.000000 .
H8a H 0.3506(7) 0.5642(5) 0.38222(14) 0.0269(4) Uiso 1.000000 GR
H8b H 0.43017(19) 0.5851(3) 0.5091(9) 0.0269(4) Uiso 1.000000 GR
H8c H 0.3288(6) 0.52358(18) 0.5081(9) 0.0269(4) Uiso 1.000000 GR
H10a H 0.3529(7) 0.9266(5) 0.6860(5) 0.0288(4) Uiso 1.000000 GR
H10b H 0.44254(11) 0.8948(3) 0.6204(10) 0.0288(4) Uiso 1.000000 GR
H10c H 0.3546(7) 0.9666(3) 0.5522(5) 0.0288(4) Uiso 1.000000 GR

loop_
_atom_site_aniso_label
_atom_site_aniso_U_11
_atom_site_aniso_U_22
_atom_site_aniso_U_33
_atom_site_aniso_U_12
_atom_site_aniso_U_13
_atom_site_aniso_U_23
Br1 0.01027(8) 0.02267(9) 0.01696(8) -0.00214(5) 0.00290(5) -0.00416(5)
F3 0.0183(4) 0.0146(4) 0.0207(4) 0.0014(3) 0.0031(3) 0.0047(3)
F2 0.0146(4) 0.0146(4) 0.0218(4) -0.0025(3) 0.0038(3) 0.0049(3)
F4 0.0192(4) 0.0157(4) 0.0222(4) -0.0062(3) 0.0078(3) -0.0009(3)
F1 0.0156(4) 0.0181(4) 0.0256(5) 0.0037(3) 0.0015(3) 0.0059(4)
N1 0.0125(6) 0.0144(5) 0.0135(5) -0.0007(4) 0.0019(4) 0.0019(4)
C4 0.0115(7) 0.0145(6) 0.0130(6) -0.0000(5) 0.0028(5) -0.0016(5)
C7 0.0140(6) 0.0134(6) 0.0119(6) 0.0000(5) 0.0028(5) 0.0027(5)
C1 0.0104(6) 0.0191(7) 0.0132(6) -0.0015(5) 0.0026(5) -0.0047(5)
C9 0.0144(6) 0.0132(6) 0.0121(6) -0.0015(5) 0.0017(5) 0.0018(5)
C2 0.0135(6) 0.0148(6) 0.0142(6) 0.0027(5) 0.0018(5) 0.0004(5)
C3 0.0149(7) 0.0133(6) 0.0136(6) -0.0022(5) 0.0044(5) -0.0004(5)
C8 0.0151(7) 0.0144(6) 0.0242(7) 0.0009(5) 0.0043(5) 0.0004(6)
C5 0.0162(7) 0.0121(6) 0.0125(6) 0.0014(5) 0.0025(5) -0.0002(5)
C10 0.0162(7) 0.0148(7) 0.0247(8) -0.0018(5) 0.0004(6) -0.0030(6)
C6 0.0163(7) 0.0140(6) 0.0137(6) -0.0042(5) 0.0062(5) -0.0024(5)

loop_
_atom_type_symbol
_atom_type_scat_dispersion_real
_atom_type_scat_dispersion_imag
_atom_type_scat_Cromer_Mann_a1
_atom_type_scat_Cromer_Mann_a2
_atom_type_scat_Cromer_Mann_a3
_atom_type_scat_Cromer_Mann_a4
_atom_type_scat_Cromer_Mann_b1
_atom_type_scat_Cromer_Mann_b2
_atom_type_scat_Cromer_Mann_b3
_atom_type_scat_Cromer_Mann_b4
_atom_type_scat_Cromer_Mann_c
_atom_type_scat_source
_atom_type_scat_dispersion_source
H 0.00000 0.00000 0.49300 0.32291 0.14019 0.04081 10.51090 26.12570 3.14236 57.79970 0.0030380000826 'International Tables Volume C Table 6.1.1.4 (pp. 500-502)' 'Henke, Gullikson and Davis, At. Data and Nucl. Data Tables, 1993, 54, 2'
C 0.00347 0.00161 2.31000 1.02000 1.58860 0.86500 20.84390 10.20750 0.56870 51.65120 0.215599998832 'International Tables Volume C Table 6.1.1.4 (pp. 500-502)' 'Henke, Gullikson and Davis, At. Data and Nucl. Data Tables, 1993, 54, 2'
F 0.01794 0.01033 3.53920 2.64120 1.51700 1.02430 10.28250 4.29440 0.26150 26.14760 0.277599990368 'International Tables Volume C Table 6.1.1.4 (pp. 500-502)' 'Henke, Gullikson and Davis, At. Data and Nucl. Data Tables, 1993, 54, 2'
Br -0.28346 2.55990 17.17890 5.23580 5.63770 3.98510 2.17230 16.57960 0.26090 41.43280 2.95569992065 'International Tables Volume C Table 6.1.1.4 (pp. 500-502)' 'Henke, Gullikson and Davis, At. Data and Nucl. Data Tables, 1993, 54, 2'
N 0.00653 0.00323 12.21260 3.13220 2.01250 1.16630 0.00570 9.89330 28.99750 0.58260 -11.5290002823 'International Tables Volume C Table 6.1.1.4 (pp. 500-502)' 'Henke, Gullikson and Davis, At. Data and Nucl. Data Tables, 1993, 54, 2'

loop_
_geom_angle_atom_site_label_1
_geom_angle_atom_site_label_2
_geom_angle_atom_site_label_3
_geom_angle
_geom_angle_site_symmetry_1
_geom_angle_site_symmetry_3
_geom_angle_publ_flag
C9 N1 C7 118.32(12) . . ?
C5 C4 C3 116.56(12) . . ?
C9 C7 N1 120.73(13) 7_566 . ?
C8 C7 N1 117.70(12) . . ?
C8 C7 C9 121.57(12) . 7_566 ?
C2 C1 Br1 120.11(11) . . ?
C6 C1 Br1 122.16(10) . . ?
C6 C1 C2 117.73(13) . . ?
C7 C9 N1 120.95(13) 7_566 . ?
C10 C9 N1 117.61(12) . . ?
C10 C9 C7 121.43(13) . 7_566 ?
C1 C2 F1 119.99(12) . . ?
C3 C2 F1 118.82(12) . . ?
C3 C2 C1 121.19(13) . . ?
C4 C3 F2 120.00(12) . . ?
C2 C3 F2 118.27(12) . . ?
C2 C3 C4 121.72(13) . . ?
H8a C8 C7 109.5 . . ?
H8b C8 C7 109.5 . . ?
H8b C8 H8a 109.5 . . ?
H8c C8 C7 109.5 . . ?
H8c C8 H8a 109.5 . . ?
H8c C8 H8b 109.5 . . ?
C4 C5 F3 119.64(12) . . ?
C6 C5 F3 118.41(12) . . ?
C6 C5 C4 121.93(13) . . ?
H10a C10 C9 109.5 . . ?
H10b C10 C9 109.5 . . ?
H10b C10 H10a 109.5 . . ?
H10c C10 C9 109.5 . . ?
H10c C10 H10a 109.5 . . ?
H10c C10 H10b 109.5 . . ?
C1 C6 F4 120.36(12) . . ?
C5 C6 F4 118.79(12) . . ?
C5 C6 C1 120.85(13) . . ?

loop_
_geom_bond_atom_site_label_1
_geom_bond_atom_site_label_2
_geom_bond_distance
_geom_bond_site_symmetry_2
_geom_bond_publ_flag
Br1 C1 1.8756(14) . ?
F3 C5 1.3402(16) . ?
F2 C3 1.3381(16) . ?
F4 C6 1.3417(15) . ?
F1 C2 1.3435(16) . ?
N1 C7 1.3408(18) . ?
N1 C9 1.3416(18) . ?
C4 C4 1.481(3) 2_756 ?
C4 C3 1.3902(19) . ?
C4 C5 1.3918(19) . ?
C7 C9 1.4046(19) 7_566 ?
C7 C8 1.5012(19) . ?
C1 C2 1.386(2) . ?
C1 C6 1.385(2) . ?
C9 C10 1.5045(19) . ?
C2 C3 1.3801(19) . ?
C8 H8a 0.9800 . ?
C8 H8b 0.9800 . ?
C8 H8c 0.9800 . ?
C5 C6 1.382(2) . ?
C10 H10a 0.9800 . ?
C10 H10b 0.9800 . ?
C10 H10c 0.9800 . ?
